data_7225487
loop_
_publ_author_name
'Brancatelli, Giovanna'
'Geremia, Silvano'
'Gaeta, Carmine'
'Della Sala, Paolo'
'Talotta, Carmen'
'De Rosa, Margherita'
'Neri, Placido'

_publ_section_title
;
 Solid-state assembly of a resorcin[6]arene in twin molecular capsules
;
_journal_issue 26
_journal_name_full CrystEngComm
_journal_page_first 5045
_journal_paper_doi 10.1039/C6CE00802J
_journal_volume 18
_journal_year 2016
_chemical_formula_sum 'C57.5 H64 O15'
_chemical_formula_weight 995.08
_space_group_IT_number 2
_symmetry_cell_setting triclinic
_symmetry_Int_Tables_number 2
_symmetry_space_group_name_Hall '-P 1'
_symmetry_space_group_name_H-M 'P -1'
_audit_block_doi 10.5517/ccdc.csd.cc1ky5rf
_audit_creation_date 2016-03-14T20:22:46-00:00
_audit_creation_method 'WinGX routine CIF_UPDATE'
_audit_update_record
;
2016-03-14 deposited with the CCDC.
2016-06-06 downloaded from the CCDC.
;
_cell_angle_alpha 70.96(2)
_cell_angle_beta 87.150(10)
_cell_angle_gamma 71.42(2)
_cell_formula_units_Z 2
_cell_length_a 11.910(10)
_cell_length_b 14.880(10)
_cell_length_c 16.830(10)
_cell_measurement_reflns_used 9245
_cell_measurement_temperature 100(2)
_cell_measurement_theta_max 25
_cell_measurement_theta_min 1.263
_cell_measurement_wavelength 0.7
_cell_volume 2668(3)
_computing_data_collection 'Elettra XRD1 Data Collection SW'
_computing_molecular_graphics Pymol
_computing_publication_material 'SHELXL-2014 (Sheldrick, 2014)'
_computing_structure_refinement 'SHELXL-2014/7 (Sheldrick, 2014)'
_computing_structure_solution 'SIR2011, updated version of SIR2008 (Burla et al., 2007)'
_diffrn_ambient_temperature 100(2)
_diffrn_measured_fraction_theta_full 0.94
_diffrn_measured_fraction_theta_max 0.939
_diffrn_measurement_device_type 'Dectris Pilatus 2M'
_diffrn_measurement_method 'CCD rotation images, thick slices'
_diffrn_radiation_monochromator Si111
_diffrn_radiation_source 'Elettra Synchrotron, Trieste (Italy)'
_diffrn_radiation_wavelength 0.7
_diffrn_reflns_av_unetI/netI 0.0341
_diffrn_reflns_Laue_measured_fraction_full 0.94
_diffrn_reflns_Laue_measured_fraction_max 0.939
_diffrn_reflns_number 9245
_diffrn_reflns_point_group_measured_fraction_full 0.94
_diffrn_reflns_point_group_measured_fraction_max 0.939
_diffrn_reflns_theta_full 24.835
_diffrn_reflns_theta_max 25
_diffrn_reflns_theta_min 1.263
_exptl_absorpt_coefficient_mu 0.085
_exptl_absorpt_correction_type none
_exptl_crystal_colour colorless
_exptl_crystal_density_diffrn 1.239
_exptl_crystal_description rod-like
_exptl_crystal_F_000 1058
_exptl_crystal_size_max 0.21
_exptl_crystal_size_mid 0.13
_exptl_crystal_size_min 0.11
_refine_diff_density_max 0.649
_refine_diff_density_min -0.724
_refine_diff_density_rms 0.151
_refine_ls_extinction_coef 1.17(4)
_refine_ls_extinction_expression Fc^*^=kFc[1+0.001xFc^2^\l^3^/sin(2\q)]^-1/4^
_refine_ls_extinction_method 'SHELXL-2014/7 (Sheldrick 2014'
_refine_ls_goodness_of_fit_ref 1.096
_refine_ls_hydrogen_treatment constr
_refine_ls_matrix_type full
_refine_ls_number_parameters 744
_refine_ls_number_reflns 9245
_refine_ls_number_restraints 13
_refine_ls_restrained_S_all 1.097
_refine_ls_R_factor_all 0.1089
_refine_ls_R_factor_gt 0.1056
_refine_ls_shift/su_max 0
_refine_ls_shift/su_mean 0
_refine_ls_structure_factor_coef Fsqd
_refine_ls_weighting_details 'w=1/[\s^2^(Fo^2^)+(0.1836P)^2^+2.5608P] where P=(Fo^2^+2Fc^2^)/3'
_refine_ls_weighting_scheme calc
_refine_ls_wR_factor_gt 0.268
_refine_ls_wR_factor_ref 0.2738
_reflns_Friedel_coverage 0
_reflns_number_gt 8523
_reflns_number_total 9245
_reflns_threshold_expression 'I > 2\s(I)'
_cod_data_source_file c6ce00802j2.cif
_cod_data_source_block redeposited
_cod_depositor_comments 'Adding full bibliography for 7225486--7225487.cif.'
_cod_original_formula_sum 'C57.50 H64 O15'
_cod_database_code 7225487
_shelx_estimated_absorpt_t_min 0.982
_shelx_estimated_absorpt_t_max 0.991

loop_
_symmetry_equiv_pos_as_xyz
'x, y, z'
'-x, -y, -z'

loop_
_atom_site_label
_atom_site_type_symbol
_atom_site_fract_x
_atom_site_fract_y
_atom_site_fract_z
_atom_site_U_iso_or_equiv
_atom_site_adp_type
_atom_site_occupancy
_atom_site_site_symmetry_order
_atom_site_calc_flag
_atom_site_refinement_flags_posn
_atom_site_refinement_flags_adp
_atom_site_refinement_flags_occupancy
_atom_site_disorder_assembly
_atom_site_disorder_group
C1F C 0.5627(2) 0.35600(19) 0.26478(16) 0.0226(6) Uani 1 1 d . . . . .
C2B C 0.8118(2) 0.0336(2) 0.03258(16) 0.0244(6) Uani 1 1 d . . . . .
C6E C 0.2790(2) 0.3135(2) 0.05740(16) 0.0250(6) Uani 1 1 d . . . . .
C2Z C 0.6355(2) 0.1403(2) -0.07257(17) 0.0268(6) Uani 1 1 d . . . . .
H28A H 0.5635 0.1936 -0.0671 0.032 Uiso 1 1 calc R U . A 1
H28B H 0.6158 0.0771 -0.057 0.032 Uiso 1 1 calc R U . A 1
C5B C 0.0921(2) 0.31501(19) -0.09286(16) 0.0238(6) Uani 1 1 d . . . . .
C2A C 0.8969(2) 0.0199(2) 0.09297(16) 0.0256(6) Uani 1 1 d . . . . .
C6A C 0.2019(2) 0.3105(2) 0.19568(16) 0.0270(6) Uani 1 1 d . . . . .
C4C C 0.2499(2) 0.49701(19) -0.35704(16) 0.0259(6) Uani 1 1 d . . . . .
C5D C 0.2161(2) 0.4144(2) -0.15611(16) 0.0258(6) Uani 1 1 d . . . . .
H34 H 0.2854 0.4321 -0.1535 0.031 Uiso 1 1 calc R U . . .
C2F C 0.9014(2) 0.1055(2) 0.10889(16) 0.0252(6) Uani 1 1 d . . . . .
C4E C 0.4538(2) 0.4223(2) -0.38865(16) 0.0275(6) Uani 1 1 d . . . . .
C4A C 0.2892(3) 0.4250(2) -0.47073(16) 0.0303(6) Uani 1 1 d . . . . .
C5Z C 0.2922(2) 0.2771(2) -0.01774(16) 0.0276(6) Uani 1 1 d . . . . .
H38A H 0.2928 0.2065 0.0021 0.033 Uiso 1 1 calc R U . . .
H38B H 0.3704 0.2776 -0.0405 0.033 Uiso 1 1 calc R U . . .
C6F C 0.2118(3) 0.2804(2) 0.12436(17) 0.0288(6) Uani 1 1 d . . . . .
C4F C 0.4109(3) 0.4012(2) -0.45326(16) 0.0295(6) Uani 1 1 d . . . . .
C6G C 0.1272(3) 0.2734(3) 0.26594(19) 0.0392(7) Uani 1 1 d . . . . .
H41A H 0.043 0.3051 0.2471 0.059 Uiso 1 1 calc R U . . .
H41B H 0.1424 0.2906 0.315 0.059 Uiso 1 1 calc R U . . .
H41C H 0.1477 0.2004 0.2814 0.059 Uiso 1 1 calc R U . . .
C6C C 0.3334(2) 0.40876(18) 0.13439(15) 0.0219(6) Uani 1 1 d . . . . .
C1B C 0.7612(2) 0.26936(19) 0.23876(16) 0.0229(6) Uani 1 1 d . . . . .
C6B C 0.2636(2) 0.37402(19) 0.19903(16) 0.0233(6) Uani 1 1 d . . . . .
C4B C 0.2103(2) 0.4732(2) -0.42115(16) 0.0275(6) Uani 1 1 d . . . . .
C3Z C 0.5853(2) 0.3926(2) -0.36564(17) 0.0330(7) Uani 1 1 d . . . . .
H3A H 0.6291 0.4002 -0.4177 0.04 Uiso 1 1 calc R U . . .
H3B H 0.598 0.4387 -0.3384 0.04 Uiso 1 1 calc R U . . .
C1G C 0.7049(3) 0.2437(2) 0.38951(18) 0.0304(6) Uiso 1 1 d . . . . .
H4A H 0.7107 0.2949 0.4123 0.046 Uiso 1 1 calc R U . . .
H4B H 0.7808 0.1892 0.4005 0.046 Uiso 1 1 calc R U . . .
H4C H 0.6422 0.2169 0.4165 0.046 Uiso 1 1 calc R U . . .
C5G C -0.1055(2) 0.3444(2) -0.16257(18) 0.0294(6) Uiso 1 1 d . . . . .
H5A H -0.103 0.284 -0.1152 0.044 Uiso 1 1 calc R U . . .
H5B H -0.1159 0.3332 -0.2156 0.044 Uiso 1 1 calc R U . . .
H5C H -0.1722 0.4012 -0.1579 0.044 Uiso 1 1 calc R U . . .
C2G C 0.9774(3) -0.0836(2) 0.14027(19) 0.0330(7) Uiso 1 1 d . . . . .
H7A H 1.0375 -0.107 0.1033 0.05 Uiso 1 1 calc R U . . .
H7B H 0.9306 -0.1295 0.1591 0.05 Uiso 1 1 calc R U . . .
H7C H 1.0165 -0.0817 0.1893 0.05 Uiso 1 1 calc R U . . .
C1A C 0.6757(2) 0.28967(19) 0.29653(15) 0.0231(6) Uani 1 1 d . . . . .
C4G C 0.2438(3) 0.4008(3) -0.5394(2) 0.0411(7) Uiso 1 1 d . . . . .
H9A H 0.2233 0.46 -0.5903 0.062 Uiso 1 1 calc R U . . .
H9B H 0.1731 0.381 -0.5219 0.062 Uiso 1 1 calc R U . . .
H9C H 0.3052 0.3455 -0.5512 0.062 Uiso 1 1 calc R U . . .
C1E C 0.5335(2) 0.40303(18) 0.17869(15) 0.0211(5) Uani 1 1 d . . . . .
C2C C 0.7321(2) 0.12723(19) -0.01095(15) 0.0236(6) Uani 1 1 d . . . . .
C5F C 0.0350(2) 0.44129(19) -0.22785(16) 0.0232(6) Uani 1 1 d . . . . .
C5A C 0.0090(2) 0.36701(19) -0.16102(16) 0.0238(6) Uani 1 1 d . . . . .
C2E C 0.8243(2) 0.20142(19) 0.06682(16) 0.0232(6) Uani 1 1 d . . . . .
C1C C 0.7358(2) 0.31540(19) 0.15177(16) 0.0222(6) Uani 1 1 d . . . . .
C1Z C 0.8260(2) 0.2926(2) 0.08776(16) 0.0252(6) Uani 1 1 d . . . . .
H16A H 0.8083 0.3514 0.0356 0.03 Uiso 1 1 calc R U . . .
H16B H 0.9064 0.2806 0.1107 0.03 Uiso 1 1 calc R U . . .
C6Z C 0.4091(2) 0.46981(19) 0.14334(15) 0.0235(6) Uani 1 1 d . . . . .
H17A H 0.3719 0.5084 0.1812 0.028 Uiso 1 1 calc R U . . .
H17B H 0.4134 0.5182 0.0876 0.028 Uiso 1 1 calc R U . . .
C2D C 0.7409(2) 0.20971(19) 0.00781(15) 0.0237(6) Uani 1 1 d . . . . .
H18 H 0.6875 0.2743 -0.0211 0.028 Uiso 1 1 calc R U . . .
C5C C 0.1973(2) 0.3368(2) -0.08917(16) 0.0238(6) Uani 1 1 d . . . . .
C5E C 0.1372(2) 0.46683(19) -0.22664(16) 0.0240(6) Uani 1 1 d . . . . .
C1D C 0.6221(2) 0.38145(18) 0.12452(15) 0.0215(5) Uani 1 1 d . . . . .
H21 H 0.604 0.4136 0.0657 0.026 Uiso 1 1 calc R U . . .
C4Z C 0.1660(2) 0.5454(2) -0.30062(17) 0.0275(6) Uani 1 1 d . . . . .
H22A H 0.203 0.5848 -0.2795 0.033 Uiso 1 1 calc R U . . .
H22B H 0.0917 0.592 -0.3337 0.033 Uiso 1 1 calc R U . . .
C4D C 0.3719(2) 0.4707(2) -0.34183(16) 0.0267(6) Uani 1 1 d . . . . .
H23 H 0.4003 0.4863 -0.2979 0.032 Uiso 1 1 calc R U . . .
C6D C 0.3385(2) 0.37781(19) 0.06437(15) 0.0235(6) Uani 1 1 d . . . . .
H24 H 0.3845 0.4014 0.0194 0.028 Uiso 1 1 calc R U . . .
O2H O 0.98201(18) 0.09456(17) 0.17008(13) 0.0349(5) Uani 1 1 d . . . . .
H1 H 1.0488 0.0567 0.1638 0.052 Uiso 1 1 calc R U . . .
O2I O 0.80206(19) -0.04903(14) 0.01608(13) 0.0326(5) Uani 1 1 d . . . . .
H2 H 0.7974 -0.037 -0.0362 0.049 Uiso 1 1 calc R U . . .
O4H O 0.48919(19) 0.35350(17) -0.50157(12) 0.0386(6) Uani 1 1 d . . . . .
H5 H 0.5511 0.3143 -0.4719 0.058 Uiso 1 1 calc R U . . .
O4I O 0.08991(18) 0.49612(19) -0.43684(13) 0.0388(6) Uani 1 1 d . . . . .
H6 H 0.0565 0.4872 -0.3911 0.058 Uiso 1 1 calc R U . . .
O5H O -0.04245(17) 0.48832(15) -0.29882(12) 0.0291(5) Uani 1 1 d . . . . .
H7 H -0.1093 0.5187 -0.2857 0.044 Uiso 1 1 calc R U . . .
O5I O 0.06780(17) 0.23909(14) -0.02828(12) 0.0295(5) Uani 1 1 d . . . . .
H8 H 0.1053 0.1834 -0.0338 0.044 Uiso 1 1 calc R U . . .
O6H O 0.1543(3) 0.2137(2) 0.12301(15) 0.0483(7) Uani 1 1 d . . . . .
H9 H 0.1173 0.2333 0.0761 0.073 Uiso 1 1 calc R U . . .
O6I O 0.25764(16) 0.40196(15) 0.27066(11) 0.0285(5) Uani 1 1 d . . . . .
H10 H 0.3251 0.4008 0.2842 0.043 Uiso 1 1 calc R U . . .
O1H O 0.47685(16) 0.37711(16) 0.32085(11) 0.0283(5) Uani 1 1 d . . . . .
H11 H 0.5045 0.3427 0.3703 0.042 Uiso 1 1 calc R U . . .
O1I O 0.87163(16) 0.20459(15) 0.27012(12) 0.0290(5) Uani 1 1 d . . . . .
H12 H 0.9058 0.1804 0.2333 0.044 Uiso 1 1 calc R U . . .
C7A C 0.6621(5) -0.0987(4) 0.2367(4) 0.0446(16) Uani 0.5 1 d G . P B 1
C7B C 0.5659(6) -0.0388(6) 0.1796(5) 0.070(3) Uani 0.5 1 d G . P B 1
H1B H 0.5235 -0.0689 0.1555 0.084 Uiso 0.5 1 calc R U P B 1
C7C C 0.5317(8) 0.0650(6) 0.1577(6) 0.22(2) Uani 0.5 1 d G . P B 1
H1C H 0.4659 0.106 0.1187 0.267 Uiso 0.5 1 calc R U P B 1
C7D C 0.5937(8) 0.1090(4) 0.1930(6) 0.078(6) Uani 0.5 1 d G . P B 1
H1D H 0.5703 0.18 0.1781 0.094 Uiso 0.5 1 calc R U P B 1
C7E C 0.6899(6) 0.0491(4) 0.2502(5) 0.062(2) Uani 0.5 1 d G . P B 1
H1E H 0.7323 0.0792 0.2743 0.074 Uiso 0.5 1 calc R U P B 1
C7F C 0.7241(5) -0.0547(4) 0.2720(4) 0.0557(19) Uani 0.5 1 d G . P B 1
H1F H 0.7899 -0.0956 0.3111 0.067 Uiso 0.5 1 calc R U P B 1
C7G C 0.6961(9) -0.2139(11) 0.2607(8) 0.038(3) Uani 0.5 1 d . . P B 1
H1G1 H 0.765 -0.2462 0.3012 0.057 Uiso 0.5 1 calc R U P B 1
H1G2 H 0.6291 -0.2355 0.2861 0.057 Uiso 0.5 1 calc R U P B 1
H1G3 H 0.7156 -0.2333 0.2101 0.057 Uiso 0.5 1 calc R U P B 1
O2AG O 0.6121(5) -0.0346(4) 0.2151(4) 0.0522(14) Uani 0.5 1 d . . P C 2
O1AG O 0.4289(7) 0.0557(5) 0.1646(6) 0.085(2) Uani 0.5 1 d . . P C 2
C3AG C 0.5933(10) -0.1246(7) 0.2127(7) 0.078(3) Uani 0.5 1 d . . P C 2
H3AA H 0.5923 -0.1251 0.1541 0.093 Uiso 0.5 1 calc R U P C 2
H3AB H 0.5167 -0.1292 0.2363 0.093 Uiso 0.5 1 calc R U P C 2
C1AG C 0.5584(15) 0.1360(11) 0.1940(9) 0.063(3) Uani 0.5 1 d . . P C 2
H1AA H 0.6447 0.1163 0.2027 0.094 Uiso 0.5 1 calc R U P C 2
H1AB H 0.5304 0.1977 0.1457 0.094 Uiso 0.5 1 calc R U P C 2
H1AC H 0.5209 0.1476 0.2445 0.094 Uiso 0.5 1 calc R U P C 2
C2AG C 0.5272(8) 0.0563(7) 0.1779(8) 0.052(2) Uani 0.5 1 d . . P C 2
C4AG C 0.692(3) -0.2084(17) 0.2636(18) 0.116(10) Uani 0.5 1 d . . P C 2
H4AA H 0.6832 -0.2718 0.264 0.175 Uiso 0.5 1 calc R U P C 2
H4AB H 0.767 -0.2027 0.2395 0.175 Uiso 0.5 1 calc R U P C 2
H4AC H 0.6917 -0.2068 0.3213 0.175 Uiso 0.5 1 calc R U P C 2
O3I O 0.7122(4) 0.2364(5) -0.4250(2) 0.0345(10) Uani 0.6 1 d . . P D 1
H2A H 0.7757 0.2493 -0.4377 0.052 Uiso 0.6 1 calc R U P D 1
O3H O 0.7907(3) -0.0019(2) -0.1523(2) 0.0253(7) Uani 0.6 1 d . . P D 1
H2B H 0.7784 -0.0409 -0.175 0.038 Uiso 0.6 1 calc R U P D 1
C3A C 0.7528(4) 0.1177(4) -0.2885(3) 0.0242(9) Uani 0.6 1 d . . P D 1
C3B C 0.6999(5) 0.2168(5) -0.3400(3) 0.0244(11) Uani 0.6 1 d . . P D 1
C3F C 0.7374(4) 0.0966(4) -0.2028(3) 0.0214(9) Uani 0.6 1 d . . P D 1
C3E C 0.6691(7) 0.1688(6) -0.1695(5) 0.0219(17) Uani 0.6 1 d . . P D 1
C3G C 0.8190(6) 0.0370(4) -0.3246(3) 0.0439(16) Uani 0.6 1 d . . P D 1
H2G1 H 0.8205 0.0664 -0.3857 0.066 Uiso 0.6 1 calc R U P D 1
H2G2 H 0.9005 0.006 -0.2995 0.066 Uiso 0.6 1 calc R U P D 1
H2G3 H 0.7793 -0.0141 -0.3119 0.066 Uiso 0.6 1 calc R U P D 1
O3BI O 0.6861(8) 0.2081(7) -0.4167(6) 0.050(3) Uiso 0.4 1 d . . P D 2
H2AA H 0.6598 0.2703 -0.4418 0.075 Uiso 0.4 1 calc R U P D 2
O3BH O 0.7310(6) -0.0182(4) -0.1342(4) 0.0382(13) Uiso 0.4 1 d . . P D 2
H2BA H 0.788 -0.0284 -0.1014 0.057 Uiso 0.4 1 calc R U P D 2
C3BA C 0.7156(9) 0.0937(7) -0.2757(6) 0.031(2) Uiso 0.4 1 d . . P D 2
C3BB C 0.6811(9) 0.1893(8) -0.3317(7) 0.031(3) Uiso 0.4 1 d . . P D 2
C3BF C 0.7022(8) 0.0783(6) -0.1911(5) 0.026(2) Uiso 0.4 1 d . . P D 2
C3BG C 0.7617(10) 0.0050(8) -0.3069(7) 0.050(2) Uiso 0.4 1 d . . P D 2
H2G4 H 0.7822 -0.0573 -0.2588 0.075 Uiso 0.4 1 calc R U P D 2
H2G5 H 0.7003 0.0056 -0.3439 0.075 Uiso 0.4 1 calc R U P D 2
H2G6 H 0.8325 0.0092 -0.3382 0.075 Uiso 0.4 1 calc R U P D 2
C3BE C 0.6522(12) 0.1579(10) -0.1573(9) 0.020(3) Uiso 0.4 1 d . . P D 2
C3C C 0.6348(2) 0.2856(2) -0.30677(17) 0.0330(7) Uani 1 1 d . . . . .
C3D C 0.6200(2) 0.2616(2) -0.22069(17) 0.0268(6) Uani 1 1 d . . . . .
H2D H 0.5745 0.3121 -0.1985 0.032 Uiso 1 1 calc R U . D 1
C1AE C 0.8855(13) -0.0198(11) 0.4747(9) 0.078(3) Uiso 0.4 1 d . . P E 1
H1A1 H 0.8548 -0.007 0.4177 0.117 Uiso 0.4 1 calc R U P E 1
H1A2 H 0.8191 -0.0057 0.5104 0.117 Uiso 0.4 1 calc R U P E 1
H1A3 H 0.9333 0.0237 0.4724 0.117 Uiso 0.4 1 calc R U P E 1
C2AE C 0.9594(8) -0.1251(7) 0.5099(6) 0.048(2) Uiso 0.4 1 d . . P E 1
C3AE C 1.0289(12) -0.2650(11) 0.4684(9) 0.069(3) Uiso 0.4 1 d . . P E 1
H3A1 H 0.9925 -0.3065 0.5136 0.083 Uiso 0.4 1 calc R U P E 1
H3A2 H 1.1106 -0.2762 0.4884 0.083 Uiso 0.4 1 calc R U P E 1
C4AE C 1.0315(14) -0.2949(10) 0.3846(10) 0.050(3) Uiso 0.4 1 d . . P E 1
H4A1 H 1.0779 -0.3658 0.3969 0.075 Uiso 0.4 1 calc R U P E 1
H4A2 H 0.9502 -0.2836 0.3655 0.075 Uiso 0.4 1 calc R U P E 1
H4A3 H 1.0679 -0.2534 0.3404 0.075 Uiso 0.4 1 calc R U P E 1
O1AE O 1.0121(7) -0.1695(6) 0.5771(5) 0.0671(19) Uiso 0.4 1 d . . P E 1
O2AE O 0.9638(7) -0.1662(6) 0.4488(5) 0.0606(18) Uiso 0.4 1 d . . P E 1
C1AF C 0.826(2) -0.0523(19) 0.4701(16) 0.101(6) Uiso 0.3 1 d . . P F 2
H1A4 H 0.7972 -0.0227 0.5144 0.152 Uiso 0.3 1 calc R U P F 2
H1A5 H 0.8961 -0.0337 0.4472 0.152 Uiso 0.3 1 calc R U P F 2
H1A6 H 0.7639 -0.027 0.4251 0.152 Uiso 0.3 1 calc R U P F 2
C2AF C 0.852(2) -0.1383(17) 0.4979(14) 0.090(5) Uiso 0.3 1 d . . P F 2
H2A1 H 0.7801 -0.1526 0.5233 0.109 Uiso 0.3 1 calc R U P F 2
H2A2 H 0.911 -0.1592 0.5452 0.109 Uiso 0.3 1 calc R U P F 2
C3AF C 1.0084(12) -0.2249(11) 0.4273(10) 0.046(3) Uiso 0.3 1 d . . P F 2
C4AF C 1.064(2) -0.2894(12) 0.3763(13) 0.043(4) Uiso 0.3 1 d . . P F 2
H4A4 H 1.0032 -0.3071 0.3534 0.065 Uiso 0.3 1 calc R U P F 2
H4A5 H 1.1028 -0.2532 0.3299 0.065 Uiso 0.3 1 calc R U P F 2
H4A6 H 1.1233 -0.3506 0.4116 0.065 Uiso 0.3 1 calc R U P F 2
O1AF O 0.9004(9) -0.2097(8) 0.4485(7) 0.064(2) Uiso 0.3 1 d . . P F 2
O2AF O 1.0738(11) -0.1964(11) 0.4602(8) 0.068(3) Uiso 0.3 1 d . . P F 2
C1AH C 1.067(4) -0.299(2) 0.396(3) 0.106(14) Uiso 0.3 1 d D U P G 3
H1A7 H 1.0081 -0.3106 0.3655 0.159 Uiso 0.3 1 calc R U P G 3
H1A8 H 1.1409 -0.3069 0.3659 0.159 Uiso 0.3 1 calc R U P G 3
H1A9 H 1.0834 -0.3473 0.4529 0.159 Uiso 0.3 1 calc R U P G 3
C2AH C 1.021(3) -0.1943(19) 0.4000(11) 0.143(12) Uiso 0.3 1 d D U P G 3
C3AH C 0.813(2) -0.0487(18) 0.3966(19) 0.118(8) Uiso 0.3 1 d D U P G 3
H3A3 H 0.7718 0.0041 0.3442 0.141 Uiso 0.3 1 calc R U P G 3
H3A4 H 0.8629 -0.0216 0.4214 0.141 Uiso 0.3 1 calc R U P G 3
C4AH C 0.722(6) -0.074(5) 0.458(5) 0.38(5) Uiso 0.3 1 d D U P G 3
H4A7 H 0.6735 -0.014 0.4696 0.572 Uiso 0.3 1 calc R U P G 3
H4A8 H 0.6716 -0.1 0.4328 0.572 Uiso 0.3 1 calc R U P G 3
H4A9 H 0.7628 -0.1257 0.5099 0.572 Uiso 0.3 1 calc R U P G 3
O1AH O 0.8907(19) -0.1386(17) 0.3756(15) 0.146(7) Uiso 0.3 1 d D U P G 3
O2AH O 1.0754(14) -0.1575(13) 0.4341(10) 0.090(4) Uiso 0.3 1 d D U P G 3

loop_
_atom_site_aniso_label
_atom_site_aniso_U_11
_atom_site_aniso_U_22
_atom_site_aniso_U_33
_atom_site_aniso_U_23
_atom_site_aniso_U_13
_atom_site_aniso_U_12
C1F 0.0201(12) 0.0255(12) 0.0219(12) -0.0098(10) 0.0055(9) -0.0055(10)
C2B 0.0277(12) 0.0248(13) 0.0195(12) -0.0078(10) 0.0051(10) -0.0070(10)
C6E 0.0227(12) 0.0261(13) 0.0199(12) -0.0061(10) -0.0003(9) -0.0009(10)
C2Z 0.0247(12) 0.0246(12) 0.0269(13) -0.0089(11) -0.0014(10) -0.0013(10)
C5B 0.0241(12) 0.0225(12) 0.0216(12) -0.0080(10) 0.0066(10) -0.0031(10)
C2A 0.0267(13) 0.0259(13) 0.0202(12) -0.0063(10) 0.0038(10) -0.0047(10)
C6A 0.0262(13) 0.0296(13) 0.0214(12) -0.0059(11) 0.0027(10) -0.0066(11)
C4C 0.0315(14) 0.0232(12) 0.0189(12) -0.0034(10) 0.0063(10) -0.0079(11)
C5D 0.0239(12) 0.0325(14) 0.0240(13) -0.0138(11) 0.0065(10) -0.0092(11)
C2F 0.0207(12) 0.0325(14) 0.0214(12) -0.0106(11) 0.0048(9) -0.0059(10)
C4E 0.0285(14) 0.0294(13) 0.0174(12) -0.0013(10) 0.0025(10) -0.0064(11)
C4A 0.0296(14) 0.0374(15) 0.0163(12) -0.0058(11) 0.0021(10) -0.0039(12)
C5Z 0.0243(12) 0.0336(14) 0.0227(13) -0.0120(11) 0.0016(10) -0.0033(11)
C6F 0.0342(14) 0.0287(13) 0.0233(13) -0.0067(11) 0.0020(11) -0.0117(11)
C4F 0.0307(14) 0.0317(14) 0.0165(12) -0.0029(10) 0.0041(10) -0.0026(11)
C6G 0.0486(18) 0.0498(18) 0.0290(14) -0.0164(13) 0.0152(13) -0.0273(15)
C6C 0.0180(11) 0.0220(12) 0.0191(11) -0.0040(9) -0.0011(9) -0.0001(9)
C1B 0.0178(11) 0.0242(12) 0.0263(13) -0.0096(10) 0.0029(9) -0.0052(10)
C6B 0.0194(11) 0.0255(12) 0.0195(12) -0.0082(10) 0.0001(9) 0.0010(10)
C4B 0.0253(13) 0.0302(13) 0.0215(12) -0.0042(11) 0.0030(10) -0.0063(11)
C3Z 0.0276(14) 0.0454(17) 0.0212(13) -0.0070(12) 0.0019(10) -0.0096(12)
C1A 0.0214(12) 0.0268(12) 0.0206(12) -0.0085(10) 0.0020(10) -0.0066(10)
C1E 0.0213(12) 0.0205(11) 0.0204(12) -0.0062(9) 0.0013(9) -0.0060(10)
C2C 0.0235(12) 0.0241(12) 0.0183(11) -0.0050(10) 0.0044(9) -0.0037(10)
C5F 0.0201(12) 0.0241(12) 0.0219(12) -0.0098(10) 0.0027(9) -0.0004(10)
C5A 0.0199(12) 0.0264(13) 0.0243(12) -0.0112(10) 0.0047(10) -0.0039(10)
C2E 0.0221(12) 0.0261(13) 0.0204(12) -0.0079(10) 0.0089(9) -0.0074(10)
C1C 0.0226(12) 0.0237(12) 0.0230(12) -0.0103(10) 0.0075(10) -0.0093(10)
C1Z 0.0245(12) 0.0292(13) 0.0234(12) -0.0106(10) 0.0080(10) -0.0096(10)
C6Z 0.0228(12) 0.0231(12) 0.0191(12) -0.0044(10) 0.0014(9) -0.0025(10)
C2D 0.0234(12) 0.0233(12) 0.0190(12) -0.0047(10) 0.0067(9) -0.0033(10)
C5C 0.0227(12) 0.0279(13) 0.0203(12) -0.0123(10) 0.0040(9) -0.0035(10)
C5E 0.0255(12) 0.0243(12) 0.0216(12) -0.0103(10) 0.0061(10) -0.0048(10)
C1D 0.0248(12) 0.0218(12) 0.0181(11) -0.0056(9) 0.0027(9) -0.0089(10)
C4Z 0.0300(13) 0.0265(13) 0.0247(13) -0.0086(11) 0.0067(10) -0.0080(11)
C4D 0.0337(14) 0.0264(13) 0.0176(12) -0.0034(10) 0.0039(10) -0.0109(11)
C6D 0.0171(11) 0.0272(13) 0.0189(12) -0.0036(10) 0.0008(9) -0.0015(10)
O2H 0.0284(10) 0.0461(12) 0.0315(11) -0.0190(9) -0.0028(8) -0.0067(9)
O2I 0.0406(11) 0.0251(10) 0.0307(10) -0.0084(8) 0.0014(8) -0.0093(8)
O4H 0.0324(11) 0.0476(13) 0.0200(9) -0.0093(9) 0.0022(8) 0.0061(9)
O4I 0.0285(11) 0.0596(14) 0.0250(10) -0.0145(10) 0.0017(8) -0.0094(10)
O5H 0.0233(9) 0.0339(10) 0.0234(9) -0.0100(8) 0.0008(7) 0.0006(8)
O5I 0.0288(10) 0.0244(9) 0.0296(10) -0.0041(8) 0.0045(8) -0.0062(8)
O6H 0.0766(18) 0.0532(14) 0.0318(11) -0.0135(11) 0.0069(11) -0.0440(14)
O6I 0.0209(9) 0.0394(11) 0.0231(9) -0.0138(8) 0.0020(7) -0.0034(8)
O1H 0.0208(9) 0.0410(11) 0.0216(9) -0.0133(8) 0.0051(7) -0.0054(8)
O1I 0.0190(9) 0.0373(11) 0.0257(9) -0.0123(8) -0.0007(7) 0.0000(8)
C7A 0.052(4) 0.047(5) 0.046(4) -0.020(4) 0.015(3) -0.028(4)
C7B 0.070(6) 0.071(7) 0.068(6) -0.024(6) -0.022(5) -0.014(5)
C7C 0.077(15) 0.18(3) 0.27(4) 0.07(2) 0.049(18) -0.006(16)
C7D 0.096(12) 0.054(9) 0.087(9) -0.019(7) 0.054(9) -0.037(9)
C7E 0.062(5) 0.048(4) 0.075(6) -0.019(4) 0.010(4) -0.019(4)
C7F 0.046(4) 0.057(4) 0.066(5) -0.022(4) 0.009(4) -0.016(4)
C7G 0.037(4) 0.032(7) 0.048(6) -0.018(6) 0.007(4) -0.011(4)
O2AG 0.042(3) 0.027(3) 0.076(4) -0.007(3) -0.009(3) -0.006(2)
O1AG 0.072(4) 0.051(3) 0.120(6) -0.013(4) -0.031(4) -0.013(3)
C3AG 0.091(7) 0.046(5) 0.092(7) -0.007(5) -0.041(6) -0.025(5)
C1AG 0.076(8) 0.038(5) 0.066(7) -0.008(4) 0.009(6) -0.018(6)
C2AG 0.039(5) 0.039(4) 0.074(5) -0.024(4) -0.032(4) 0.004(4)
C4AG 0.17(2) 0.034(11) 0.121(19) -0.010(11) 0.015(15) -0.013(11)
O3I 0.034(2) 0.046(3) 0.0098(16) -0.0108(16) -0.0018(14) 0.007(2)
O3H 0.0265(16) 0.0199(15) 0.0234(15) -0.0088(12) -0.0087(13) 0.0043(13)
C3A 0.018(2) 0.029(2) 0.020(2) -0.0098(19) -0.0010(18) 0.003(2)
C3B 0.026(3) 0.027(3) 0.015(2) -0.006(2) -0.0038(18) -0.001(2)
C3F 0.0118(19) 0.022(2) 0.025(2) -0.0043(18) -0.0032(17) -0.0011(19)
C3E 0.018(3) 0.031(3) 0.012(3) -0.004(2) 0.004(2) -0.004(3)
C3G 0.054(3) 0.039(3) 0.021(2) -0.018(2) -0.011(2) 0.018(3)
C3C 0.0233(13) 0.0445(17) 0.0230(13) -0.0108(12) -0.0032(10) 0.0006(12)
C3D 0.0235(12) 0.0293(14) 0.0257(13) -0.0131(11) 0.0004(10) -0.0016(10)

loop_
_atom_type_symbol
_atom_type_description
_atom_type_scat_dispersion_real
_atom_type_scat_dispersion_imag
_atom_type_scat_source
C C 0.003 0.0016 'International Tables Vol C Tables 4.2.6.8 and 6.1.1.4'
O O 0.0105 0.0059 'International Tables Vol C Tables 4.2.6.8 and 6.1.1.4'
H H 0 0 'International Tables Vol C Tables 4.2.6.8 and 6.1.1.4'

loop_
_geom_angle_atom_site_label_1
_geom_angle_atom_site_label_2
_geom_angle_atom_site_label_3
_geom_angle
O1H C1F C1E 118.8(2)
O1H C1F C1A 119.0(2)
C1E C1F C1A 122.3(2)
O2I C2B C2A 119.4(2)
O2I C2B C2C 117.6(2)
C2A C2B C2C 123.0(3)
C6D C6E C6F 117.3(2)
C6D C6E C5Z 121.0(2)
C6F C6E C5Z 121.6(3)
C3BE C2Z C2C 122.1(6)
C2C C2Z C3E 114.5(4)
O5I C5B C5A 117.4(2)
O5I C5B C5C 120.5(2)
C5A C5B C5C 122.1(2)
C2B C2A C2F 117.3(2)
C2B C2A C2G 120.5(3)
C2F C2A C2G 122.2(3)
C6B C6A C6F 117.5(2)
C6B C6A C6G 122.1(3)
C6F C6A C6G 120.3(3)
C4B C4C C4D 117.9(2)
C4B C4C C4Z 122.6(3)
C4D C4C C4Z 119.4(3)
C5E C5D C5C 122.5(3)
O2H C2F C2E 118.7(3)
O2H C2F C2A 119.0(2)
C2E C2F C2A 122.3(3)
C4F C4E C4D 118.1(3)
C4F C4E C3Z 123.0(3)
C4D C4E C3Z 119.0(3)
C4F C4A C4B 117.7(3)
C4F C4A C4G 121.6(3)
C4B C4A C4G 120.7(3)
C6E C5Z C5C 116.0(2)
O6H C6F C6E 120.3(3)
O6H C6F C6A 117.3(2)
C6E C6F C6A 122.4(3)
O4H C4F C4E 120.0(3)
O4H C4F C4A 118.1(3)
C4E C4F C4A 121.9(3)
C6D C6C C6B 117.4(2)
C6D C6C C6Z 120.9(2)
C6B C6C C6Z 121.5(2)
O1I C1B C1C 120.7(2)
O1I C1B C1A 117.8(2)
C1C C1B C1A 121.5(2)
C6A C6B O6I 118.1(2)
C6A C6B C6C 122.7(2)
O6I C6B C6C 119.2(2)
O4I C4B C4C 119.6(2)
O4I C4B C4A 118.4(3)
C4C C4B C4A 121.9(3)
C3C C3Z C4E 112.4(2)
C1F C1A C1B 118.0(2)
C1F C1A C1G 120.6(2)
C1B C1A C1G 121.3(2)
C1D C1E C1F 117.2(2)
C1D C1E C6Z 120.0(2)
C1F C1E C6Z 122.7(2)
C2B C2C C2D 117.0(2)
C2B C2C C2Z 122.4(2)
C2D C2C C2Z 120.5(2)
O5H C5F C5E 119.2(2)
O5H C5F C5A 118.4(2)
C5E C5F C5A 122.4(2)
C5B C5A C5F 117.7(2)
C5B C5A C5G 121.2(2)
C5F C5A C5G 121.1(2)
C2D C2E C2F 117.4(2)
C2D C2E C1Z 120.8(2)
C2F C2E C1Z 121.7(2)
C1D C1C C1B 117.5(2)
C1D C1C C1Z 120.0(2)
C1B C1C C1Z 122.5(2)
C2E C1Z C1C 111.7(2)
C6C C6Z C1E 111.3(2)
C2E C2D C2C 123.0(2)
C5D C5C C5B 117.6(2)
C5D C5C C5Z 119.6(2)
C5B C5C C5Z 122.8(2)
C5F C5E C5D 117.6(2)
C5F C5E C4Z 121.8(2)
C5D C5E C4Z 120.5(3)
C1E C1D C1C 123.5(2)
C5E C4Z C4C 111.1(2)
C4E C4D C4C 122.4(3)
C6C C6D C6E 122.7(2)
C7B C7A C7F 120
C7B C7A C7G 118.5(6)
C7F C7A C7G 121.5(6)
C7C C7B C7A 120
C7B C7C C7D 120
C7E C7D C7C 120
C7D C7E C7F 120
C7E C7F C7A 120
C2AG O2AG C3AG 119.1(7)
O2AG C3AG C4AG 106.2(13)
O1AG C2AG O2AG 117.3(9)
O1AG C2AG C1AG 127.1(10)
O2AG C2AG C1AG 110.2(9)
C3F C3A C3B 116.8(4)
C3F C3A C3G 121.6(4)
C3B C3A C3G 121.6(4)
C3C C3B O3I 123.1(5)
C3C C3B C3A 120.2(5)
O3I C3B C3A 116.5(5)
C3E C3F O3H 121.6(5)
C3E C3F C3A 122.1(5)
O3H C3F C3A 116.3(4)
C3D C3E C3F 119.0(6)
C3D C3E C2Z 118.9(5)
C3F C3E C2Z 121.7(6)
C3BB C3BA C3BF 119.8(9)
C3BB C3BA C3BG 120.2(9)
C3BF C3BA C3BG 119.9(8)
O3BI C3BB C3BA 121.9(10)
O3BI C3BB C3C 113.5(8)
C3BA C3BB C3C 124.6(9)
C3BA C3BF O3BH 120.4(8)
C3BA C3BF C3BE 123.3(9)
O3BH C3BF C3BE 116.3(9)
C2Z C3BE C3BF 122.2(10)
C2Z C3BE C3D 122.8(10)
C3BF C3BE C3D 115.0(10)
C3B C3C C3D 121.4(4)
C3B C3C C3Z 117.3(3)
C3D C3C C3Z 121.1(3)
C3D C3C C3BB 110.6(5)
C3Z C3C C3BB 127.0(5)
C3E C3D C3C 120.4(4)
C3C C3D C3BE 126.4(6)
O1AE C2AE O2AE 123.6(9)
O1AE C2AE C1AE 129.9(11)
O2AE C2AE C1AE 106.5(9)
O2AE C3AE C4AE 107.6(11)
C2AE O2AE C3AE 116.3(9)
C1AF C2AF O1AF 125(2)
O2AF C3AF O1AF 118.7(13)
O2AF C3AF C4AF 117.1(16)
O1AF C3AF C4AF 123.4(15)
C3AF O1AF C2AF 118.4(13)
O2AH C2AH C1AH 125(3)
O2AH C2AH O1AH 118(2)
C1AH C2AH O1AH 117(2)
O1AH C3AH C4AH 112(3)
C3AH O1AH C2AH 128(2)

loop_
_geom_bond_atom_site_label_1
_geom_bond_atom_site_label_2
_geom_bond_distance
C1F O1H 1.388(3)
C1F C1E 1.394(4)
C1F C1A 1.398(4)
C2B O2I 1.386(4)
C2B C2A 1.391(4)
C2B C2C 1.392(4)
C6E C6D 1.395(4)
C6E C6F 1.398(4)
C6E C5Z 1.513(4)
C2Z C3BE 1.379(14)
C2Z C2C 1.511(4)
C2Z C3E 1.611(8)
C5B O5I 1.385(3)
C5B C5A 1.393(4)
C5B C5C 1.399(4)
C2A C2F 1.402(4)
C2A C2G 1.503(4)
C6A C6B 1.385(4)
C6A C6F 1.400(4)
C6A C6G 1.509(4)
C4C C4B 1.385(4)
C4C C4D 1.392(4)
C4C C4Z 1.520(4)
C5D C5E 1.393(4)
C5D C5C 1.394(4)
C2F O2H 1.378(3)
C2F C2E 1.397(4)
C4E C4F 1.386(4)
C4E C4D 1.392(4)
C4E C3Z 1.519(4)
C4A C4F 1.400(4)
C4A C4B 1.406(4)
C4A C4G 1.488(5)
C5Z C5C 1.520(4)
C6F O6H 1.380(4)
C4F O4H 1.384(3)
C6C C6D 1.390(4)
C6C C6B 1.399(4)
C6C C6Z 1.512(4)
C1B O1I 1.366(3)
C1B C1C 1.401(4)
C1B C1A 1.403(4)
C6B O6I 1.390(3)
C4B O4I 1.382(4)
C3Z C3C 1.515(4)
C1G C1A 1.497(4)
C5G C5A 1.509(4)
C1E C1D 1.388(4)
C1E C6Z 1.517(3)
C2C C2D 1.398(4)
C5F O5H 1.386(3)
C5F C5E 1.389(4)
C5F C5A 1.398(4)
C2E C2D 1.388(4)
C2E C1Z 1.515(4)
C1C C1D 1.388(4)
C1C C1Z 1.524(3)
C5E C4Z 1.516(4)
C7A C7B 1.39
C7A C7F 1.39
C7A C7G 1.546(16)
C7B C7C 1.39
C7C C7D 1.39
C7D C7E 1.39
C7E C7F 1.39
O2AG C2AG 1.373(11)
O2AG C3AG 1.440(11)
O1AG C2AG 1.207(11)
C3AG C4AG 1.46(3)
C1AG C2AG 1.455(16)
O3I C3B 1.374(7)
O3H C3F 1.386(5)
C3A C3F 1.389(7)
C3A C3B 1.397(8)
C3A C3G 1.502(6)
C3B C3C 1.337(6)
C3F C3E 1.385(9)
C3E C3D 1.322(9)
O3BI C3BB 1.368(16)
O3BH C3BF 1.385(10)
C3BA C3BB 1.368(14)
C3BA C3BF 1.376(13)
C3BA C3BG 1.511(14)
C3BB C3C 1.548(12)
C3BF C3BE 1.427(17)
C3BE C3D 1.502(14)
C3C C3D 1.391(4)
C1AE C2AE 1.465(17)
C2AE O1AE 1.195(12)
C2AE O2AE 1.349(12)
C3AE O2AE 1.361(16)
C3AE C4AE 1.61(2)
C1AF C2AF 1.15(3)
C2AF O1AF 1.51(2)
C3AF O2AF 1.224(18)
C3AF O1AF 1.287(17)
C3AF C4AF 1.47(2)
C1AH C2AH 1.501(19)
C2AH O2AH 1.231(18)
C2AH O1AH 1.51(4)
C3AH O1AH 1.502(18)
C3AH C4AH 1.50(2)

loop_
_geom_hbond_atom_site_label_D
_geom_hbond_atom_site_label_H
_geom_hbond_atom_site_label_A
_geom_hbond_distance_DH
_geom_hbond_distance_HA
_geom_hbond_distance_DA
_geom_hbond_angle_DHA
_geom_hbond_site_symmetry_A
O4H H5 O3BI 0.84 1.88 2.702(10) 167.9 .
O4I H6 O5H 0.84 1.9 2.733(3) 169.4 .
O6H H9 O5I 0.84 1.85 2.659(3) 162.3 .
O6I H10 O1H 0.84 1.83 2.658(3) 171 .
O3BI H2AA O4H 0.84 2.11 2.702(10) 126.9 .
O3BH H2BA O2I 0.84 1.91 2.556(7) 133.2 .
O2H H1 O3H 0.84 1.85 2.670(4) 164.1 2_755
O2H H1 O3BH 0.84 2.56 3.333(8) 153.4 2_755
O2I H2 O3H 0.84 1.85 2.688(4) 175.6 .
O2I H2 O3BH 0.84 1.76 2.556(7) 156.4 .
O4H H5 O3I 0.84 1.94 2.770(5) 167.1 .
O4H H5 O3BI 0.84 1.88 2.702(10) 167.9 .
O4I H6 O5H 0.84 1.9 2.733(3) 169.4 .
O5H H7 O6I 0.84 1.84 2.679(3) 172.5 2_565
O5I H8 O2I 0.84 1.88 2.702(3) 165.2 2_655
O6H H9 O5I 0.84 1.85 2.659(3) 162.3 .
O6I H10 O1H 0.84 1.83 2.658(3) 171 .
O1H H11 O4H 0.84 2.21 2.899(3) 139.5 1_556
O1I H12 O2H 0.84 1.91 2.730(3) 165.6 .
O3H H2B O6H 0.84 2.3 2.882(5) 126.3 2_655
O3BI H2AA O4H 0.84 2.11 2.702(10) 126.9 .
O3BH H2BA O2I 0.84 1.91 2.556(7) 133.2 .
C1AE H1A3 O1AE 0.98 2.34 3.265(18) 156.5 2_756
C3AE H3A1 O4I 0.99 2.64 3.237(15) 118.6 1_646
C3AE H3A2 O3I 0.99 2.47 3.261(15) 136.5 2_755
C1AH H1A9 O4I 0.98 2.44 3.36(4) 155.4 1_646
O2H H1 O3H 0.84 1.85 2.670(4) 164.1 2_755
O2H H1 O3BH 0.84 2.56 3.333(8) 153.4 2_755
O2I H2 O3H 0.84 1.85 2.688(4) 175.6 .
O2I H2 O3BH 0.84 1.76 2.556(7) 156.4 .
O4H H5 O3I 0.84 1.94 2.770(5) 167.1 .
O4H H5 O3BI 0.84 1.88 2.702(10) 167.9 .
O4I H6 O5H 0.84 1.9 2.733(3) 169.4 .
O5H H7 O6I 0.84 1.84 2.679(3) 172.5 2_565
O5I H8 O2I 0.84 1.88 2.702(3) 165.2 2_655
O6H H9 O5I 0.84 1.85 2.659(3) 162.3 .
O6I H10 O1H 0.84 1.83 2.658(3) 171 .
O1H H11 O4H 0.84 2.21 2.899(3) 139.5 1_556
O1I H12 O2H 0.84 1.91 2.730(3) 165.6 .
O3H H2B O6H 0.84 2.3 2.882(5) 126.3 2_655
O3BI H2AA O4H 0.84 2.11 2.702(10) 126.9 .
O3BH H2BA O2I 0.84 1.91 2.556(7) 133.2 .
C1AE H1A3 O1AE 0.98 2.34 3.265(18) 156.5 2_756
C3AE H3A1 O4I 0.99 2.64 3.237(15) 118.6 1_646
C3AE H3A2 O3I 0.99 2.47 3.261(15) 136.5 2_755
C1AH H1A9 O4I 0.98 2.44 3.36(4) 155.4 1_646

loop_
_geom_torsion_atom_site_label_1
_geom_torsion_atom_site_label_2
_geom_torsion_atom_site_label_3
_geom_torsion_atom_site_label_4
_geom_torsion
C1B C1C C1Z C2E 85.7(3)
C1C C1Z C2E C2F -94.1(3)
C2B C2C C2Z C3E -95.9(4)
C2C C2Z C3E C3F 80.8(8)
C3B C3C C3Z C4E 103.8(5)
C3C C3Z C4E C4F -84.3(3)
C4B C4C C4Z C5E 86.2(3)
C4C C4Z C5E C5F -96.4(3)
C5B C5C C5Z C6E -89.2(3)
C5C C5Z C6E C6F 88.0(3)
C6B C6C C6Z C1E 91.6(3)
C6C C6Z C1E C1F -84.6(3)
